data_4079985
loop_
_publ_author_name
'Brown, Zachary D.'
'Erickson, Jeremy D.'
'Fettinger, James C.'
'Power, Philip P.'

_publ_section_title
;
 Facile, High-Yield Functionalization of Germanium and Tin by Oxidative
 Insertion of Tetrelenes into the E--H Bonds of Inorganic Acids (E = C, N,
 O, F): Arene Elimination versus Oxidative Addition and Formation of a
 Germanium Cation--Water Complex
;
_journal_issue 2
_journal_name_full Organometallics
_journal_page_first 617
_journal_paper_doi 10.1021/om301121x
_journal_volume 32
_journal_year 2013
_chemical_formula_sum 'C50 H54 F6 Ge O7 S2'
_chemical_formula_weight 1017.64
_chemical_name_systematic
; 
 ? 
;
_space_group_IT_number 14
_symmetry_cell_setting monoclinic
_symmetry_space_group_name_Hall '-P 2yn'
_symmetry_space_group_name_H-M 'P 1 21/n 1'
_atom_sites_solution_hydrogens geom
_atom_sites_solution_primary direct
_atom_sites_solution_secondary difmap
_audit_creation_method SHELXL-97
_cell_angle_alpha 90.00
_cell_angle_beta 94.108(2)
_cell_angle_gamma 90.00
_cell_formula_units_Z 4
_cell_length_a 12.2686(14)
_cell_length_b 25.414(3)
_cell_length_c 15.5930(17)
_cell_measurement_reflns_used 1988
_cell_measurement_temperature 90(2)
_cell_measurement_theta_max 25.07
_cell_measurement_theta_min 3.11
_cell_volume 4849.3(10)
_computing_cell_refinement 'SAINT (7.68A) (Bruker, 2009)'
_computing_data_collection 'SMART (Version 5.054) (Bruker, 2002)'
_computing_data_reduction 'SAINT (7.68A) (Bruker, 2009)'
_computing_molecular_graphics 'Bruker SHELXTL'
_computing_publication_material 'Bruker SHELXTL'
_computing_structure_refinement 'SHELXL-97 (Sheldrick, 2008)'
_computing_structure_solution 'SHELXS-97 (Sheldrick, 2008)'
_diffrn_ambient_temperature 90(2)
_diffrn_measured_fraction_theta_full 0.995
_diffrn_measured_fraction_theta_max 0.995
_diffrn_measurement_device_type 'Bruker APEX-II CCD'
_diffrn_measurement_method '\f and \w scans'
_diffrn_radiation_monochromator graphite
_diffrn_radiation_source 'fine-focus sealed tube'
_diffrn_radiation_type MoK\a
_diffrn_radiation_wavelength 0.71073
_diffrn_reflns_av_R_equivalents 0.0536
_diffrn_reflns_av_sigmaI/netI 0.0468
_diffrn_reflns_limit_h_max 15
_diffrn_reflns_limit_h_min -15
_diffrn_reflns_limit_k_max 33
_diffrn_reflns_limit_k_min -32
_diffrn_reflns_limit_l_max 20
_diffrn_reflns_limit_l_min -20
_diffrn_reflns_number 52985
_diffrn_reflns_theta_full 27.50
_diffrn_reflns_theta_max 27.50
_diffrn_reflns_theta_min 2.74
_exptl_absorpt_coefficient_mu 0.791
_exptl_absorpt_correction_T_max 0.8973
_exptl_absorpt_correction_T_min 0.7585
_exptl_absorpt_correction_type multi-scan
_exptl_absorpt_process_details 'SADABS 2008/1 (Sheldrick, 2008)'
_exptl_crystal_colour colorless
_exptl_crystal_density_diffrn 1.394
_exptl_crystal_density_method 'not measured'
_exptl_crystal_description Block
_exptl_crystal_F_000 2112
_exptl_crystal_size_max 0.37
_exptl_crystal_size_mid 0.16
_exptl_crystal_size_min 0.14
_refine_diff_density_max 0.793
_refine_diff_density_min -0.834
_refine_diff_density_rms 0.086
_refine_ls_extinction_method none
_refine_ls_goodness_of_fit_ref 1.014
_refine_ls_hydrogen_treatment mixed
_refine_ls_matrix_type full
_refine_ls_number_parameters 671
_refine_ls_number_reflns 11083
_refine_ls_number_restraints 26
_refine_ls_restrained_S_all 1.014
_refine_ls_R_factor_all 0.0767
_refine_ls_R_factor_gt 0.0523
_refine_ls_shift/su_max 0.001
_refine_ls_shift/su_mean 0.000
_refine_ls_structure_factor_coef Fsqd
_refine_ls_weighting_details 'calc w=1/[\s^2^(Fo^2^)+(0.0781P)^2^+6.5041P] where P=(Fo^2^+2Fc^2^)/3'
_refine_ls_weighting_scheme calc
_refine_ls_wR_factor_gt 0.1347
_refine_ls_wR_factor_ref 0.1521
_reflns_number_gt 8292
_reflns_number_total 11083
_reflns_threshold_expression >2sigma(I)
_cod_data_source_file om301121x_si_002.cif
_cod_data_source_block zb138
_cod_depositor_comments
;
The following automatic conversions were performed:

'_symmetry_cell_setting' value 'Monoclinic' changed to 'monoclinic'
according to /home/saulius/struct/CIF-dictionaries/cif_core.dic
dictionary named 'cif_core.dic' version 2.4.2 from
2011-04-26.

'_exptl_absorpt_correction_type' value 'Multi-scan'
changed to 'multi-scan' according to
/home/saulius/struct/CIF-dictionaries/cif_core.dic dictionary named
'cif_core.dic' version 2.4.2 from 2011-04-26.

Automatic conversion script
Id: cif_fix_values 1891 2012-01-12 08:04:46Z andrius 
;
_cod_original_cell_volume 4849.4(9)
_cod_original_sg_symbol_H-M P2(1)/n
_cod_database_code 4079985

loop_
_symmetry_equiv_pos_as_xyz
'x, y, z'
'-x+1/2, y+1/2, -z+1/2'
'-x, -y, -z'
'x-1/2, -y-1/2, z-1/2'

loop_
_atom_site_label
_atom_site_type_symbol
_atom_site_fract_x
_atom_site_fract_y
_atom_site_fract_z
_atom_site_U_iso_or_equiv
_atom_site_adp_type
_atom_site_occupancy
_atom_site_symmetry_multiplicity
_atom_site_calc_flag
_atom_site_refinement_flags
_atom_site_disorder_assembly
_atom_site_disorder_group
Ge1 Ge 0.67500(3) 0.385889(12) 0.66937(2) 0.01786(10) Uani 0.97 1 d P A 1
H1 H 0.581(3) 0.3976(15) 0.630(3) 0.041(11) Uiso 0.97 1 d P B 1
Ge1B Ge 0.7239(10) 0.3887(4) 0.6927(7) 0.01786(10) Uani 0.03 1 d P A 2
C1 C 0.7820(2) 0.37782(11) 0.58229(18) 0.0188(6) Uani 1 1 d . . .
O1 O 0.7072(2) 0.45272(9) 0.72141(16) 0.0317(5) Uani 1 1 d D . .
H1A H 0.739(3) 0.4773(13) 0.697(3) 0.063(14) Uiso 1 1 d D . .
H1B H 0.673(4) 0.4674(18) 0.761(2) 0.071(16) Uiso 1 1 d D . .
C2 C 0.7812(2) 0.32950(11) 0.53757(18) 0.0197(6) Uani 1 1 d . A .
C3 C 0.8473(2) 0.32355(12) 0.46826(19) 0.0233(6) Uani 1 1 d . . .
H3 H 0.8477 0.2908 0.4388 0.028 Uiso 1 1 calc R A .
C4 C 0.9116(3) 0.36426(12) 0.4421(2) 0.0267(7) Uani 1 1 d . A .
H4 H 0.9569 0.3594 0.3957 0.032 Uiso 1 1 calc R . .
C5 C 0.9096(2) 0.41208(12) 0.4837(2) 0.0252(6) Uani 1 1 d . . .
H5 H 0.9534 0.4402 0.4653 0.030 Uiso 1 1 calc R A .
C6 C 0.8445(2) 0.42002(11) 0.55266(18) 0.0209(6) Uani 1 1 d . A .
C7 C 0.7113(2) 0.28283(11) 0.55531(18) 0.0205(6) Uani 1 1 d . . .
C8 C 0.5995(2) 0.28181(12) 0.52675(18) 0.0216(6) Uani 1 1 d . A .
C9 C 0.5419(2) 0.23472(12) 0.53373(18) 0.0236(6) Uani 1 1 d . . .
H9 H 0.4666 0.2338 0.5147 0.028 Uiso 1 1 calc R A .
C10 C 0.5903(2) 0.18955(12) 0.56715(19) 0.0238(6) Uani 1 1 d . A .
C11 C 0.7014(2) 0.19112(11) 0.59343(18) 0.0221(6) Uani 1 1 d . . .
H11 H 0.7359 0.1602 0.6162 0.027 Uiso 1 1 calc R A .
C12 C 0.7628(2) 0.23655(11) 0.58721(18) 0.0216(6) Uani 1 1 d . A .
C13 C 0.5405(3) 0.32765(12) 0.4830(2) 0.0277(7) Uani 1 1 d . . .
H13A H 0.4843 0.3406 0.5193 0.042 Uiso 1 1 calc R A .
H13B H 0.5060 0.3162 0.4275 0.042 Uiso 1 1 calc R . .
H13C H 0.5928 0.3559 0.4739 0.042 Uiso 1 1 calc R . .
C14 C 0.5255(3) 0.13931(13) 0.5740(2) 0.0305(7) Uani 1 1 d . . .
H14A H 0.4664 0.1384 0.5282 0.046 Uiso 1 1 calc R A .
H14B H 0.4943 0.1379 0.6300 0.046 Uiso 1 1 calc R . .
H14C H 0.5737 0.1090 0.5680 0.046 Uiso 1 1 calc R . .
C15 C 0.8848(2) 0.23429(13) 0.6098(2) 0.0273(7) Uani 1 1 d . . .
H15A H 0.9232 0.2329 0.5569 0.041 Uiso 1 1 calc R A .
H15B H 0.9023 0.2028 0.6443 0.041 Uiso 1 1 calc R . .
H15C H 0.9077 0.2657 0.6427 0.041 Uiso 1 1 calc R . .
C16 C 0.8429(2) 0.47509(11) 0.58672(18) 0.0204(6) Uani 1 1 d . . .
C17 C 0.9281(2) 0.49328(11) 0.64371(19) 0.0219(6) Uani 1 1 d . A .
C18 C 0.9233(2) 0.54425(12) 0.6761(2) 0.0241(6) Uani 1 1 d . . .
H18 H 0.9804 0.5563 0.7157 0.029 Uiso 1 1 calc R A .
C19 C 0.8375(3) 0.57787(12) 0.6523(2) 0.0265(7) Uani 1 1 d . A .
C20 C 0.7559(3) 0.56013(12) 0.5919(2) 0.0287(7) Uani 1 1 d . . .
H20 H 0.6983 0.5833 0.5732 0.034 Uiso 1 1 calc R A .
C21 C 0.7571(2) 0.50924(12) 0.55841(19) 0.0241(6) Uani 1 1 d . A .
C22 C 1.0269(2) 0.45925(13) 0.6682(2) 0.0290(7) Uani 1 1 d . . .
H22A H 1.0707 0.4757 0.7160 0.043 Uiso 1 1 calc R A .
H22B H 1.0713 0.4557 0.6187 0.043 Uiso 1 1 calc R . .
H22C H 1.0027 0.4244 0.6858 0.043 Uiso 1 1 calc R . .
C23 C 0.8315(3) 0.63206(13) 0.6897(2) 0.0361(8) Uani 1 1 d . . .
H23A H 0.8929 0.6373 0.7326 0.054 Uiso 1 1 calc R A .
H23B H 0.7626 0.6361 0.7171 0.054 Uiso 1 1 calc R . .
H23C H 0.8351 0.6582 0.6438 0.054 Uiso 1 1 calc R . .
C24 C 0.6683(3) 0.49178(13) 0.4928(2) 0.0326(7) Uani 1 1 d . . .
H24A H 0.6215 0.5219 0.4760 0.049 Uiso 1 1 calc R A .
H24B H 0.6242 0.4643 0.5177 0.049 Uiso 1 1 calc R . .
H24C H 0.7013 0.4778 0.4421 0.049 Uiso 1 1 calc R . .
C25 C 0.6509(2) 0.35547(11) 0.78124(18) 0.0179(5) Uani 1 1 d . . .
C26 C 0.7337(2) 0.35252(11) 0.84873(19) 0.0213(6) Uani 1 1 d . A .
C27 C 0.7044(2) 0.34927(13) 0.9329(2) 0.0283(7) Uani 1 1 d . . .
H27 H 0.7599 0.3476 0.9785 0.034 Uiso 1 1 calc R A .
C28 C 0.5954(3) 0.34836(15) 0.9519(2) 0.0323(7) Uani 1 1 d . A .
H28 H 0.5768 0.3483 1.0100 0.039 Uiso 1 1 calc R . .
C29 C 0.5145(2) 0.34753(13) 0.88577(19) 0.0265(7) Uani 1 1 d . . .
H29 H 0.4403 0.3445 0.8987 0.032 Uiso 1 1 calc R A .
C30 C 0.5398(2) 0.35110(11) 0.80022(18) 0.0193(6) Uani 1 1 d . A .
C31 C 0.8528(2) 0.34742(11) 0.83565(17) 0.0192(6) Uani 1 1 d . . .
C32 C 0.9286(2) 0.38798(12) 0.8531(2) 0.0242(6) Uani 1 1 d . A .
C33 C 1.0405(2) 0.37763(12) 0.8512(2) 0.0240(6) Uani 1 1 d . . .
H33 H 1.0912 0.4056 0.8617 0.029 Uiso 1 1 calc R A .
C34 C 1.0793(2) 0.32782(12) 0.83441(18) 0.0229(6) Uani 1 1 d . A .
C35 C 1.0038(2) 0.28792(12) 0.81710(18) 0.0221(6) Uani 1 1 d . . .
H35 H 1.0292 0.2538 0.8039 0.027 Uiso 1 1 calc R A .
C36 C 0.8923(2) 0.29636(12) 0.81852(18) 0.0213(6) Uani 1 1 d . A .
C37 C 0.8945(3) 0.44254(13) 0.8780(2) 0.0332(7) Uani 1 1 d . . .
H37A H 0.8981 0.4662 0.8287 0.050 Uiso 1 1 calc R A .
H37B H 0.9437 0.4553 0.9258 0.050 Uiso 1 1 calc R . .
H37C H 0.8195 0.4416 0.8958 0.050 Uiso 1 1 calc R . .
C38 C 1.2005(2) 0.31624(13) 0.8415(2) 0.0270(7) Uani 1 1 d . . .
H38A H 1.2157 0.2866 0.8040 0.041 Uiso 1 1 calc R A .
H38B H 1.2239 0.3073 0.9011 0.041 Uiso 1 1 calc R . .
H38C H 1.2406 0.3473 0.8239 0.041 Uiso 1 1 calc R . .
C39 C 0.8148(2) 0.25013(13) 0.8107(2) 0.0282(7) Uani 1 1 d . . .
H39A H 0.8561 0.2179 0.8010 0.042 Uiso 1 1 calc R A .
H39B H 0.7608 0.2559 0.7621 0.042 Uiso 1 1 calc R . .
H39C H 0.7773 0.2466 0.8638 0.042 Uiso 1 1 calc R . .
C40 C 0.4470(2) 0.34446(12) 0.73249(18) 0.0198(6) Uani 1 1 d . . .
C41 C 0.4213(2) 0.29297(12) 0.70434(18) 0.0215(6) Uani 1 1 d . A .
C42 C 0.3319(2) 0.28525(12) 0.64508(19) 0.0248(6) Uani 1 1 d . . .
H42 H 0.3147 0.2506 0.6255 0.030 Uiso 1 1 calc R A .
C43 C 0.2673(2) 0.32700(13) 0.6140(2) 0.0265(7) Uani 1 1 d . A .
C44 C 0.2928(2) 0.37723(13) 0.6435(2) 0.0259(7) Uani 1 1 d . . .
H44 H 0.2492 0.4060 0.6225 0.031 Uiso 1 1 calc R A .
C45 C 0.3811(2) 0.38683(11) 0.70329(19) 0.0219(6) Uani 1 1 d . A .
C46 C 0.4850(3) 0.24655(12) 0.7410(2) 0.0281(7) Uani 1 1 d . . .
H46A H 0.4517 0.2139 0.7181 0.042 Uiso 1 1 calc R A .
H46B H 0.4842 0.2467 0.8038 0.042 Uiso 1 1 calc R . .
H46C H 0.5607 0.2488 0.7249 0.042 Uiso 1 1 calc R . .
C47 C 0.1674(3) 0.31714(16) 0.5534(2) 0.0397(9) Uani 1 1 d . . .
H47A H 0.1567 0.3468 0.5136 0.060 Uiso 1 1 calc R A .
H47B H 0.1030 0.3134 0.5866 0.060 Uiso 1 1 calc R . .
H47C H 0.1778 0.2848 0.5207 0.060 Uiso 1 1 calc R . .
C48 C 0.4024(3) 0.44200(12) 0.7355(2) 0.0291(7) Uani 1 1 d . . .
H48A H 0.4547 0.4592 0.7000 0.044 Uiso 1 1 calc R A .
H48B H 0.4325 0.4408 0.7954 0.044 Uiso 1 1 calc R . .
H48C H 0.3338 0.4619 0.7319 0.044 Uiso 1 1 calc R . .
C51 C 0.6810(3) 0.53855(15) 0.9961(2) 0.0386(8) Uani 1 1 d . . .
F51 F 0.7145(2) 0.58478(10) 1.02809(16) 0.0571(7) Uani 1 1 d . . .
O51 O 0.62035(18) 0.49094(9) 0.85300(15) 0.0311(5) Uani 1 1 d . . .
S51 S 0.65522(7) 0.54347(3) 0.87980(6) 0.0318(2) Uani 1 1 d . . .
F52 F 0.7571(2) 0.50270(12) 1.01791(16) 0.0683(8) Uani 1 1 d . . .
O52 O 0.5685(2) 0.58207(11) 0.87229(18) 0.0505(7) Uani 1 1 d . . .
F53 F 0.5927(2) 0.52530(10) 1.03385(15) 0.0572(7) Uani 1 1 d . . .
O53 O 0.7566(2) 0.56015(10) 0.84897(18) 0.0455(7) Uani 1 1 d . . .
S54 S 0.32818(9) 0.58479(4) 0.74935(7) 0.0390(2) Uani 0.88 1 d PU C 1
O54 O 0.4095(3) 0.58941(15) 0.6898(2) 0.0594(9) Uani 0.88 1 d P C 1
O55 O 0.3729(3) 0.56160(11) 0.83381(19) 0.0387(7) Uani 0.88 1 d P C 1
H55 H 0.4408 0.5663 0.8396 0.058 Uiso 0.88 1 calc PR C 1
O56 O 0.2262(3) 0.56166(13) 0.7247(3) 0.0609(10) Uani 0.88 1 d P C 1
C54 C 0.3031(4) 0.65129(15) 0.7810(3) 0.0377(10) Uani 0.88 1 d P C 1
F54 F 0.2572(3) 0.67971(10) 0.71720(19) 0.0566(8) Uani 0.88 1 d P C 1
F55 F 0.3879(2) 0.67492(10) 0.81655(18) 0.0502(7) Uani 0.88 1 d P C 1
F56 F 0.2275(2) 0.65094(11) 0.8432(2) 0.0572(7) Uani 0.88 1 d PU C 1
S54B S 0.2701(7) 0.6046(3) 0.7979(5) 0.0415(6) Uani 0.12 1 d PDU D 2
O54B O 0.3071(17) 0.5555(6) 0.8300(14) 0.0387(7) Uani 0.12 1 d PD D 2
O55B O 0.1581(14) 0.6042(9) 0.7729(19) 0.083(10) Uani 0.12 1 d PD D 2
O56B O 0.2988(19) 0.6458(8) 0.8567(15) 0.0582(14) Uani 0.12 1 d PDU D 2
C54B C 0.3424(17) 0.6328(7) 0.7316(13) 0.0377(10) Uani 0.12 1 d PD D 2
F54B F 0.3149(19) 0.6762(7) 0.6893(14) 0.0566(8) Uani 0.12 1 d PD D 2
F55B F 0.4473(16) 0.6409(10) 0.7377(15) 0.096(10) Uani 0.12 1 d PD D 2
F56B F 0.3418(18) 0.6028(8) 0.6616(12) 0.0594(9) Uani 0.12 1 d PD D 2

loop_
_atom_site_aniso_label
_atom_site_aniso_U_11
_atom_site_aniso_U_22
_atom_site_aniso_U_33
_atom_site_aniso_U_23
_atom_site_aniso_U_13
_atom_site_aniso_U_12
Ge1 0.01520(17) 0.02014(16) 0.01849(17) 0.00172(12) 0.00285(12) 0.00024(13)
Ge1B 0.01520(17) 0.02014(16) 0.01849(17) 0.00172(12) 0.00285(12) 0.00024(13)
C1 0.0152(13) 0.0215(14) 0.0195(14) 0.0026(11) 0.0006(10) 0.0003(11)
O1 0.0419(14) 0.0211(11) 0.0346(13) -0.0027(10) 0.0207(11) -0.0063(10)
C2 0.0182(13) 0.0209(14) 0.0197(14) 0.0007(11) -0.0003(10) -0.0004(11)
C3 0.0252(15) 0.0227(15) 0.0226(15) -0.0034(11) 0.0050(12) 0.0010(12)
C4 0.0285(16) 0.0276(16) 0.0251(16) 0.0002(12) 0.0098(12) 0.0018(13)
C5 0.0248(15) 0.0234(15) 0.0281(16) 0.0043(12) 0.0081(12) -0.0016(12)
C6 0.0221(14) 0.0218(14) 0.0190(14) 0.0011(11) 0.0033(11) -0.0001(11)
C7 0.0216(14) 0.0216(14) 0.0187(14) -0.0035(11) 0.0035(11) -0.0029(11)
C8 0.0236(14) 0.0248(15) 0.0167(14) -0.0034(11) 0.0024(11) -0.0010(12)
C9 0.0185(14) 0.0328(16) 0.0194(14) -0.0040(12) 0.0016(11) -0.0038(12)
C10 0.0272(15) 0.0250(15) 0.0199(15) -0.0056(11) 0.0057(12) -0.0067(12)
C11 0.0271(15) 0.0207(14) 0.0188(14) -0.0006(11) 0.0031(11) -0.0001(12)
C12 0.0212(14) 0.0240(15) 0.0199(14) -0.0039(11) 0.0038(11) 0.0000(12)
C13 0.0250(16) 0.0278(16) 0.0291(17) -0.0003(13) -0.0062(12) -0.0005(13)
C14 0.0342(17) 0.0259(16) 0.0314(17) -0.0029(13) 0.0026(14) -0.0089(14)
C15 0.0210(15) 0.0279(16) 0.0333(17) 0.0025(13) 0.0033(12) -0.0012(13)
C16 0.0213(14) 0.0193(14) 0.0216(14) 0.0020(11) 0.0077(11) -0.0018(11)
C17 0.0221(14) 0.0200(14) 0.0243(15) 0.0043(11) 0.0073(11) -0.0024(11)
C18 0.0247(15) 0.0242(15) 0.0240(15) -0.0010(12) 0.0070(12) -0.0036(12)
C19 0.0369(17) 0.0200(14) 0.0236(15) 0.0044(12) 0.0094(13) -0.0005(13)
C20 0.0321(17) 0.0256(16) 0.0294(17) 0.0060(13) 0.0086(13) 0.0064(13)
C21 0.0240(15) 0.0263(15) 0.0227(15) 0.0038(12) 0.0064(12) -0.0018(12)
C22 0.0226(15) 0.0277(16) 0.0367(18) 0.0019(13) 0.0028(13) 0.0004(13)
C23 0.052(2) 0.0234(16) 0.0332(19) -0.0022(14) 0.0090(16) 0.0034(15)
C24 0.0309(17) 0.0304(17) 0.0354(19) 0.0060(14) -0.0042(14) 0.0019(14)
C25 0.0156(13) 0.0162(13) 0.0219(14) -0.0002(10) 0.0023(10) -0.0004(10)
C26 0.0156(13) 0.0233(14) 0.0250(15) 0.0001(11) 0.0016(11) -0.0010(11)
C27 0.0213(15) 0.0429(19) 0.0204(15) 0.0011(13) -0.0009(12) -0.0001(13)
C28 0.0248(16) 0.053(2) 0.0194(15) 0.0015(14) 0.0062(12) 0.0016(15)
C29 0.0149(13) 0.0419(19) 0.0231(15) 0.0007(13) 0.0042(11) 0.0017(13)
C30 0.0148(13) 0.0203(14) 0.0229(14) 0.0018(11) 0.0010(11) -0.0007(11)
C31 0.0184(13) 0.0237(14) 0.0153(13) 0.0018(10) 0.0005(10) 0.0003(11)
C32 0.0181(14) 0.0282(16) 0.0259(16) 0.0006(12) -0.0010(11) -0.0008(12)
C33 0.0171(14) 0.0268(16) 0.0277(16) 0.0027(12) -0.0005(11) -0.0048(12)
C34 0.0175(14) 0.0327(16) 0.0189(14) 0.0051(12) 0.0040(11) 0.0012(12)
C35 0.0218(14) 0.0249(15) 0.0198(14) 0.0001(11) 0.0016(11) 0.0027(12)
C36 0.0197(14) 0.0254(15) 0.0184(14) 0.0016(11) -0.0009(11) -0.0021(12)
C37 0.0221(15) 0.0293(17) 0.047(2) -0.0070(15) -0.0026(14) -0.0006(13)
C38 0.0163(14) 0.0348(17) 0.0303(17) 0.0011(13) 0.0045(12) 0.0014(12)
C39 0.0220(15) 0.0279(16) 0.0347(18) -0.0003(13) 0.0012(13) -0.0019(13)
C40 0.0141(13) 0.0274(15) 0.0184(14) 0.0008(11) 0.0046(10) 0.0013(11)
C41 0.0191(14) 0.0261(15) 0.0196(14) -0.0005(11) 0.0044(11) 0.0017(12)
C42 0.0221(15) 0.0280(16) 0.0246(15) -0.0026(12) 0.0035(12) -0.0062(12)
C43 0.0179(14) 0.0388(18) 0.0225(15) 0.0016(13) 0.0007(11) -0.0025(13)
C44 0.0194(14) 0.0315(17) 0.0268(16) 0.0063(12) 0.0020(12) 0.0049(12)
C45 0.0185(13) 0.0240(15) 0.0237(15) 0.0022(12) 0.0053(11) 0.0024(12)
C46 0.0270(16) 0.0260(16) 0.0312(17) 0.0009(13) 0.0013(13) 0.0015(13)
C47 0.0285(18) 0.052(2) 0.037(2) 0.0029(17) -0.0106(15) -0.0061(16)
C48 0.0261(16) 0.0228(15) 0.0379(18) -0.0006(13) -0.0010(13) 0.0039(13)
C51 0.0347(19) 0.044(2) 0.037(2) -0.0097(16) 0.0050(15) 0.0018(16)
F51 0.0608(15) 0.0603(16) 0.0503(14) -0.0254(12) 0.0057(12) -0.0151(12)
O51 0.0303(12) 0.0301(12) 0.0335(13) -0.0077(10) 0.0067(10) -0.0039(10)
S51 0.0379(5) 0.0250(4) 0.0330(5) -0.0045(3) 0.0060(3) 0.0001(3)
F52 0.0776(19) 0.084(2) 0.0421(14) -0.0047(13) -0.0065(13) 0.0378(16)
O52 0.0571(18) 0.0398(15) 0.0526(17) -0.0089(13) -0.0096(14) 0.0181(13)
F53 0.0602(15) 0.0710(17) 0.0426(13) -0.0066(12) 0.0197(11) -0.0154(13)
O53 0.0530(16) 0.0356(14) 0.0506(16) -0.0041(12) 0.0224(13) -0.0145(12)
S54 0.0484(6) 0.0316(5) 0.0358(5) -0.0011(4) -0.0058(4) 0.0043(4)
O54 0.072(3) 0.071(2) 0.0364(18) 0.0041(17) 0.0108(17) 0.020(2)
O55 0.0383(16) 0.0346(15) 0.0430(16) 0.0098(12) 0.0016(14) 0.0055(14)
O56 0.059(2) 0.0372(18) 0.081(3) -0.0033(17) -0.0323(19) -0.0083(16)
C54 0.052(3) 0.0251(19) 0.032(2) 0.0073(15) -0.0204(19) -0.0016(17)
F54 0.075(2) 0.0364(13) 0.0539(18) 0.0029(12) -0.0244(15) 0.0111(15)
F55 0.0516(16) 0.0387(14) 0.0573(17) -0.0027(12) -0.0163(13) -0.0071(12)
F56 0.0519(17) 0.0524(16) 0.0694(19) -0.0001(14) 0.0194(15) 0.0167(14)
S54B 0.0500(12) 0.0352(11) 0.0380(11) -0.0017(10) -0.0051(11) 0.0057(11)
O54B 0.0383(16) 0.0346(15) 0.0430(16) 0.0098(12) 0.0016(14) 0.0055(14)
O55B 0.060(18) 0.12(3) 0.07(2) -0.010(19) 0.007(15) -0.042(18)
O56B 0.052(3) 0.054(3) 0.071(3) 0.000(2) 0.019(3) 0.018(3)
C54B 0.052(3) 0.0251(19) 0.032(2) 0.0073(15) -0.0204(19) -0.0016(17)
F54B 0.075(2) 0.0364(13) 0.0539(18) 0.0029(12) -0.0244(15) 0.0111(15)
F55B 0.065(16) 0.16(3) 0.058(16) 0.017(18) -0.007(13) -0.021(18)
F56B 0.072(3) 0.071(2) 0.0364(18) 0.0041(17) 0.0108(17) 0.020(2)

loop_
_atom_type_symbol
_atom_type_description
_atom_type_scat_dispersion_real
_atom_type_scat_dispersion_imag
_atom_type_scat_source
C C 0.0033 0.0016 'International Tables Vol C Tables 4.2.6.8 and 6.1.1.4'
H H 0.0000 0.0000 'International Tables Vol C Tables 4.2.6.8 and 6.1.1.4'
O O 0.0106 0.0060 'International Tables Vol C Tables 4.2.6.8 and 6.1.1.4'
F F 0.0171 0.0103 'International Tables Vol C Tables 4.2.6.8 and 6.1.1.4'
S S 0.1246 0.1234 'International Tables Vol C Tables 4.2.6.8 and 6.1.1.4'
Ge Ge 0.1547 1.8001 'International Tables Vol C Tables 4.2.6.8 and 6.1.1.4'

loop_
_geom_angle_atom_site_label_1
_geom_angle_atom_site_label_2
_geom_angle_atom_site_label_3
_geom_angle
O1 Ge1 C25 90.72(11)
O1 Ge1 C1 104.94(11)
C25 Ge1 C1 136.74(11)
O1 Ge1 H1 98.3(17)
C25 Ge1 H1 109.0(18)
C1 Ge1 H1 108.2(18)
O1 Ge1B C25 99.3(5)
O1 Ge1B C1 115.5(6)
C25 Ge1B C1 144.1(7)
O1 Ge1B H1 84.3(12)
C25 Ge1B H1 87.8(13)
C1 Ge1B H1 87.0(13)
C2 C1 C6 118.8(3)
C2 C1 Ge1B 125.1(4)
C6 C1 Ge1B 115.2(4)
C2 C1 Ge1 116.8(2)
C6 C1 Ge1 123.4(2)
Ge1B O1 H1A 121(3)
Ge1 O1 H1A 123(3)
Ge1B O1 H1B 133(3)
Ge1 O1 H1B 126(3)
H1A O1 H1B 106(4)
C3 C2 C1 119.3(3)
C3 C2 C7 115.2(3)
C1 C2 C7 125.5(3)
C4 C3 C2 121.4(3)
C4 C3 H3 119.3
C2 C3 H3 119.3
C5 C4 C3 119.4(3)
C5 C4 H4 120.3
C3 C4 H4 120.3
C4 C5 C6 121.3(3)
C4 C5 H5 119.3
C6 C5 H5 119.3
C5 C6 C1 119.6(3)
C5 C6 C16 115.5(3)
C1 C6 C16 124.8(3)
C12 C7 C8 119.8(3)
C12 C7 C2 118.5(3)
C8 C7 C2 120.8(3)
C9 C8 C7 118.4(3)
C9 C8 C13 117.9(3)
C7 C8 C13 123.5(3)
C10 C9 C8 122.4(3)
C10 C9 H9 118.8
C8 C9 H9 118.8
C9 C10 C11 118.2(3)
C9 C10 C14 121.0(3)
C11 C10 C14 120.7(3)
C12 C11 C10 121.9(3)
C12 C11 H11 119.1
C10 C11 H11 119.1
C11 C12 C7 119.2(3)
C11 C12 C15 119.1(3)
C7 C12 C15 121.6(3)
C8 C13 H13A 109.5
C8 C13 H13B 109.5
H13A C13 H13B 109.5
C8 C13 H13C 109.5
H13A C13 H13C 109.5
H13B C13 H13C 109.5
C10 C14 H14A 109.5
C10 C14 H14B 109.5
H14A C14 H14B 109.5
C10 C14 H14C 109.5
H14A C14 H14C 109.5
H14B C14 H14C 109.5
C12 C15 H15A 109.5
C12 C15 H15B 109.5
H15A C15 H15B 109.5
C12 C15 H15C 109.5
H15A C15 H15C 109.5
H15B C15 H15C 109.5
C17 C16 C21 120.1(3)
C17 C16 C6 120.3(3)
C21 C16 C6 119.5(3)
C18 C17 C16 119.2(3)
C18 C17 C22 119.5(3)
C16 C17 C22 121.2(3)
C19 C18 C17 121.8(3)
C19 C18 H18 119.1
C17 C18 H18 119.1
C18 C19 C20 118.4(3)
C18 C19 C23 121.3(3)
C20 C19 C23 120.3(3)
C21 C20 C19 121.6(3)
C21 C20 H20 119.2
C19 C20 H20 119.2
C20 C21 C16 118.7(3)
C20 C21 C24 120.0(3)
C16 C21 C24 121.2(3)
C17 C22 H22A 109.5
C17 C22 H22B 109.5
H22A C22 H22B 109.5
C17 C22 H22C 109.5
H22A C22 H22C 109.5
H22B C22 H22C 109.5
C19 C23 H23A 109.5
C19 C23 H23B 109.5
H23A C23 H23B 109.5
C19 C23 H23C 109.5
H23A C23 H23C 109.5
H23B C23 H23C 109.5
C21 C24 H24A 109.5
C21 C24 H24B 109.5
H24A C24 H24B 109.5
C21 C24 H24C 109.5
H24A C24 H24C 109.5
H24B C24 H24C 109.5
C26 C25 C30 119.4(3)
C26 C25 Ge1B 102.4(5)
C30 C25 Ge1B 134.2(4)
C26 C25 Ge1 122.8(2)
C30 C25 Ge1 115.3(2)
C27 C26 C25 119.1(3)
C27 C26 C31 116.5(3)
C25 C26 C31 124.1(3)
C26 C27 C28 121.4(3)
C26 C27 H27 119.3
C28 C27 H27 119.3
C29 C28 C27 119.5(3)
C29 C28 H28 120.3
C27 C28 H28 120.3
C28 C29 C30 121.1(3)
C28 C29 H29 119.4
C30 C29 H29 119.4
C29 C30 C25 119.2(3)
C29 C30 C40 117.1(2)
C25 C30 C40 123.5(2)
C32 C31 C36 118.5(3)
C32 C31 C26 123.5(3)
C36 C31 C26 117.1(3)
C33 C32 C31 119.7(3)
C33 C32 C37 118.0(3)
C31 C32 C37 122.2(3)
C34 C33 C32 121.8(3)
C34 C33 H33 119.1
C32 C33 H33 119.1
C33 C34 C35 118.1(3)
C33 C34 C38 120.9(3)
C35 C34 C38 120.8(3)
C36 C35 C34 122.0(3)
C36 C35 H35 119.0
C34 C35 H35 119.0
C35 C36 C31 119.8(3)
C35 C36 C39 119.6(3)
C31 C36 C39 120.3(3)
C32 C37 H37A 109.5
C32 C37 H37B 109.5
H37A C37 H37B 109.5
C32 C37 H37C 109.5
H37A C37 H37C 109.5
H37B C37 H37C 109.5
C34 C38 H38A 109.5
C34 C38 H38B 109.5
H38A C38 H38B 109.5
C34 C38 H38C 109.5
H38A C38 H38C 109.5
H38B C38 H38C 109.5
C36 C39 H39A 109.5
C36 C39 H39B 109.5
H39A C39 H39B 109.5
C36 C39 H39C 109.5
H39A C39 H39C 109.5
H39B C39 H39C 109.5
C45 C40 C41 120.0(3)
C45 C40 C30 122.1(3)
C41 C40 C30 117.6(2)
C42 C41 C40 119.0(3)
C42 C41 C46 120.2(3)
C40 C41 C46 120.7(3)
C43 C42 C41 121.6(3)
C43 C42 H42 119.2
C41 C42 H42 119.2
C44 C43 C42 118.5(3)
C44 C43 C47 120.9(3)
C42 C43 C47 120.5(3)
C43 C44 C45 121.9(3)
C43 C44 H44 119.0
C45 C44 H44 119.0
C44 C45 C40 118.9(3)
C44 C45 C48 119.5(3)
C40 C45 C48 121.6(3)
C41 C46 H46A 109.5
C41 C46 H46B 109.5
H46A C46 H46B 109.5
C41 C46 H46C 109.5
H46A C46 H46C 109.5
H46B C46 H46C 109.5
C43 C47 H47A 109.5
C43 C47 H47B 109.5
H47A C47 H47B 109.5
C43 C47 H47C 109.5
H47A C47 H47C 109.5
H47B C47 H47C 109.5
C45 C48 H48A 109.5
C45 C48 H48B 109.5
H48A C48 H48B 109.5
C45 C48 H48C 109.5
H48A C48 H48C 109.5
H48B C48 H48C 109.5
F53 C51 F51 107.5(3)
F53 C51 F52 107.2(3)
F51 C51 F52 108.5(3)
F53 C51 S51 111.9(3)
F51 C51 S51 109.8(3)
F52 C51 S51 111.7(2)
O53 S51 O52 115.13(18)
O53 S51 O51 114.89(14)
O52 S51 O51 113.57(16)
O53 S51 C51 105.18(17)
O52 S51 C51 101.62(17)
O51 S51 C51 104.45(16)
O56 S54 O54 120.5(2)
O56 S54 O55 109.6(2)
O54 S54 O55 112.1(2)
O56 S54 C54 107.5(2)
O54 S54 C54 104.2(2)
O55 S54 C54 100.75(18)
F55 C54 F54 110.8(3)
F55 C54 F56 105.2(3)
F54 C54 F56 105.0(4)
F55 C54 S54 114.0(3)
F54 C54 S54 112.3(3)
F56 C54 S54 108.8(3)
O55B S54B O54B 112.2(11)
O55B S54B O56B 112.2(11)
O54B S54B O56B 111.5(10)
O55B S54B C54B 113.9(15)
O54B S54B C54B 116.9(13)
O56B S54B C54B 87.8(14)
F55B C54B F54B 97.0(16)
F55B C54B F56B 95.6(15)
F54B C54B F56B 94.7(15)
F55B C54B S54B 128.5(18)
F54B C54B S54B 125(2)
F56B C54B S54B 107.8(16)

loop_
_geom_bond_atom_site_label_1
_geom_bond_atom_site_label_2
_geom_bond_distance
Ge1 O1 1.911(2)
Ge1 C25 1.950(3)
Ge1 C1 1.966(3)
Ge1 H1 1.30(4)
Ge1B O1 1.704(11)
Ge1B C25 1.897(11)
Ge1B C1 1.929(11)
Ge1B H1 1.95(4)
C1 C2 1.412(4)
C1 C6 1.415(4)
O1 H1A 0.845(10)
O1 H1B 0.855(10)
C2 C3 1.405(4)
C2 C7 1.501(4)
C3 C4 1.381(4)
C3 H3 0.9500
C4 C5 1.379(4)
C4 H4 0.9500
C5 C6 1.399(4)
C5 H5 0.9500
C6 C16 1.498(4)
C7 C12 1.409(4)
C7 C8 1.413(4)
C8 C9 1.398(4)
C8 C13 1.508(4)
C9 C10 1.378(4)
C9 H9 0.9500
C10 C11 1.396(4)
C10 C14 1.512(4)
C11 C12 1.386(4)
C11 H11 0.9500
C12 C15 1.513(4)
C13 H13A 0.9800
C13 H13B 0.9800
C13 H13C 0.9800
C14 H14A 0.9800
C14 H14B 0.9800
C14 H14C 0.9800
C15 H15A 0.9800
C15 H15B 0.9800
C15 H15C 0.9800
C16 C17 1.402(4)
C16 C21 1.411(4)
C17 C18 1.393(4)
C17 C22 1.515(4)
C18 C19 1.386(4)
C18 H18 0.9500
C19 C20 1.399(5)
C19 C23 1.500(4)
C20 C21 1.395(4)
C20 H20 0.9500
C21 C24 1.507(4)
C22 H22A 0.9800
C22 H22B 0.9800
C22 H22C 0.9800
C23 H23A 0.9800
C23 H23B 0.9800
C23 H23C 0.9800
C24 H24A 0.9800
C24 H24B 0.9800
C24 H24C 0.9800
C25 C26 1.411(4)
C25 C30 1.420(4)
C26 C27 1.388(4)
C26 C31 1.495(4)
C27 C28 1.390(4)
C27 H27 0.9500
C28 C29 1.379(4)
C28 H28 0.9500
C29 C30 1.394(4)
C29 H29 0.9500
C30 C40 1.506(4)
C31 C32 1.402(4)
C31 C36 1.417(4)
C32 C33 1.400(4)
C32 C37 1.508(4)
C33 C34 1.384(4)
C33 H33 0.9500
C34 C35 1.387(4)
C34 C38 1.513(4)
C35 C36 1.386(4)
C35 H35 0.9500
C36 C39 1.511(4)
C37 H37A 0.9800
C37 H37B 0.9800
C37 H37C 0.9800
C38 H38A 0.9800
C38 H38B 0.9800
C38 H38C 0.9800
C39 H39A 0.9800
C39 H39B 0.9800
C39 H39C 0.9800
C40 C45 1.403(4)
C40 C41 1.409(4)
C41 C42 1.397(4)
C41 C46 1.505(4)
C42 C43 1.391(4)
C42 H42 0.9500
C43 C44 1.385(5)
C43 C47 1.514(4)
C44 C45 1.398(4)
C44 H44 0.9500
C45 C48 1.506(4)
C46 H46A 0.9800
C46 H46B 0.9800
C46 H46C 0.9800
C47 H47A 0.9800
C47 H47B 0.9800
C47 H47C 0.9800
C48 H48A 0.9800
C48 H48B 0.9800
C48 H48C 0.9800
C51 F53 1.313(4)
C51 F51 1.330(4)
C51 F52 1.331(4)
C51 S51 1.823(4)
O51 S51 1.454(2)
S51 O53 1.430(3)
S51 O52 1.446(3)
S54 O56 1.410(3)
S54 O54 1.416(4)
S54 O55 1.510(3)
S54 C54 1.793(4)
O55 H55 0.8400
C54 F55 1.292(5)
C54 F54 1.323(4)
C54 F56 1.389(5)
S54B O55B 1.401(16)
S54B O54B 1.408(15)
S54B O56B 1.420(16)
S54B C54B 1.58(2)
C54B F55B 1.300(10)
C54B F54B 1.316(10)
C54B F56B 1.331(10)

loop_
_geom_hbond_atom_site_label_D
_geom_hbond_atom_site_label_H
_geom_hbond_atom_site_label_A
_geom_hbond_distance_DH
_geom_hbond_distance_HA
_geom_hbond_distance_DA
_geom_hbond_angle_DHA
O1 H1B S51 0.855(10) 2.70(3) 3.472(2) 151(4)
O1 H1B O51 0.855(10) 1.725(14) 2.570(3) 169(5)
O55 H55 O52 0.84 1.66 2.486(4) 166.8
O55 H55 S51 0.84 2.72 3.517(3) 158.2

loop_
_geom_torsion_atom_site_label_1
_geom_torsion_atom_site_label_2
_geom_torsion_atom_site_label_3
_geom_torsion_atom_site_label_4
_geom_torsion
O1 Ge1B C1 C2 -166.0(5)
C25 Ge1B C1 C2 -1.7(15)
O1 Ge1B C1 C6 24.4(9)
C25 Ge1B C1 C6 -171.3(11)
O1 Ge1B C1 Ge1 -94.5(12)
C25 Ge1B C1 Ge1 69.8(13)
O1 Ge1 C1 C2 175.8(2)
C25 Ge1 C1 C2 68.2(3)
O1 Ge1 C1 C6 -15.4(3)
C25 Ge1 C1 C6 -123.0(2)
O1 Ge1 C1 Ge1B 56.1(10)
C25 Ge1 C1 Ge1B -51.5(10)
C25 Ge1B O1 Ge1 -85.2(10)
C1 Ge1B O1 Ge1 85.5(11)
C25 Ge1 O1 Ge1B 73.1(10)
C1 Ge1 O1 Ge1B -66.1(10)
C6 C1 C2 C3 3.8(4)
Ge1B C1 C2 C3 -165.5(5)
Ge1 C1 C2 C3 173.1(2)
C6 C1 C2 C7 -173.8(3)
Ge1B C1 C2 C7 16.9(6)
Ge1 C1 C2 C7 -4.5(4)
C1 C2 C3 C4 -1.1(4)
C7 C2 C3 C4 176.8(3)
C2 C3 C4 C5 -1.1(5)
C3 C4 C5 C6 0.6(5)
C4 C5 C6 C1 2.1(5)
C4 C5 C6 C16 -174.9(3)
C2 C1 C6 C5 -4.3(4)
Ge1B C1 C6 C5 166.0(5)
Ge1 C1 C6 C5 -172.8(2)
C2 C1 C6 C16 172.4(3)
Ge1B C1 C6 C16 -17.3(6)
Ge1 C1 C6 C16 3.8(4)
C3 C2 C7 C12 68.6(3)
C1 C2 C7 C12 -113.7(3)
C3 C2 C7 C8 -100.3(3)
C1 C2 C7 C8 77.4(4)
C12 C7 C8 C9 2.1(4)
C2 C7 C8 C9 170.8(3)
C12 C7 C8 C13 -173.3(3)
C2 C7 C8 C13 -4.5(4)
C7 C8 C9 C10 -0.1(4)
C13 C8 C9 C10 175.5(3)
C8 C9 C10 C11 -1.1(4)
C8 C9 C10 C14 179.9(3)
C9 C10 C11 C12 0.4(4)
C14 C10 C11 C12 179.5(3)
C10 C11 C12 C7 1.5(4)
C10 C11 C12 C15 -174.9(3)
C8 C7 C12 C11 -2.7(4)
C2 C7 C12 C11 -171.7(3)
C8 C7 C12 C15 173.5(3)
C2 C7 C12 C15 4.5(4)
C5 C6 C16 C17 -80.8(3)
C1 C6 C16 C17 102.4(3)
C5 C6 C16 C21 96.7(3)
C1 C6 C16 C21 -80.1(4)
C21 C16 C17 C18 4.1(4)
C6 C16 C17 C18 -178.4(3)
C21 C16 C17 C22 -173.8(3)
C6 C16 C17 C22 3.7(4)
C16 C17 C18 C19 -1.3(4)
C22 C17 C18 C19 176.7(3)
C17 C18 C19 C20 -2.0(4)
C17 C18 C19 C23 178.1(3)
C18 C19 C20 C21 2.6(5)
C23 C19 C20 C21 -177.5(3)
C19 C20 C21 C16 0.1(4)
C19 C20 C21 C24 -179.4(3)
C17 C16 C21 C20 -3.5(4)
C6 C16 C21 C20 179.0(3)
C17 C16 C21 C24 176.0(3)
C6 C16 C21 C24 -1.5(4)
O1 Ge1B C25 C26 -84.8(6)
C1 Ge1B C25 C26 109.5(12)
O1 Ge1B C25 C30 71.3(8)
C1 Ge1B C25 C30 -94.4(12)
O1 Ge1B C25 Ge1 96.2(11)
C1 Ge1B C25 Ge1 -69.5(13)
O1 Ge1 C25 C26 -62.2(2)
C1 Ge1 C25 C26 50.7(3)
O1 Ge1 C25 C30 99.4(2)
C1 Ge1 C25 C30 -147.6(2)
O1 Ge1 C25 Ge1B -61.0(10)
C1 Ge1 C25 Ge1B 51.9(10)
C30 C25 C26 C27 -4.7(4)
Ge1B C25 C26 C27 155.8(4)
Ge1 C25 C26 C27 156.3(2)
C30 C25 C26 C31 169.2(3)
Ge1B C25 C26 C31 -30.3(5)
Ge1 C25 C26 C31 -29.9(4)
C25 C26 C27 C28 0.6(5)
C31 C26 C27 C28 -173.7(3)
C26 C27 C28 C29 3.9(5)
C27 C28 C29 C30 -4.3(5)
C28 C29 C30 C25 0.2(5)
C28 C29 C30 C40 174.1(3)
C26 C25 C30 C29 4.3(4)
Ge1B C25 C30 C29 -148.7(5)
Ge1 C25 C30 C29 -158.0(2)
C26 C25 C30 C40 -169.2(3)
Ge1B C25 C30 C40 37.8(7)
Ge1 C25 C30 C40 28.5(4)
C27 C26 C31 C32 -76.7(4)
C25 C26 C31 C32 109.3(3)
C27 C26 C31 C36 92.6(3)
C25 C26 C31 C36 -81.4(4)
C36 C31 C32 C33 1.5(4)
C26 C31 C32 C33 170.7(3)
C36 C31 C32 C37 -175.6(3)
C26 C31 C32 C37 -6.5(5)
C31 C32 C33 C34 -1.5(5)
C37 C32 C33 C34 175.8(3)
C32 C33 C34 C35 1.6(4)
C32 C33 C34 C38 -173.8(3)
C33 C34 C35 C36 -1.8(4)
C38 C34 C35 C36 173.6(3)
C34 C35 C36 C31 1.8(4)
C34 C35 C36 C39 -172.0(3)
C32 C31 C36 C35 -1.7(4)
C26 C31 C36 C35 -171.5(3)
C32 C31 C36 C39 172.2(3)
C26 C31 C36 C39 2.3(4)
C29 C30 C40 C45 86.6(4)
C25 C30 C40 C45 -99.7(3)
C29 C30 C40 C41 -87.6(3)
C25 C30 C40 C41 86.1(3)
C45 C40 C41 C42 2.2(4)
C30 C40 C41 C42 176.5(2)
C45 C40 C41 C46 -174.5(3)
C30 C40 C41 C46 -0.2(4)
C40 C41 C42 C43 -0.6(4)
C46 C41 C42 C43 176.0(3)
C41 C42 C43 C44 -0.4(4)
C41 C42 C43 C47 -176.8(3)
C42 C43 C44 C45 -0.1(5)
C47 C43 C44 C45 176.3(3)
C43 C44 C45 C40 1.6(4)
C43 C44 C45 C48 -177.8(3)
C41 C40 C45 C44 -2.6(4)
C30 C40 C45 C44 -176.7(3)
C41 C40 C45 C48 176.7(3)
C30 C40 C45 C48 2.7(4)
F53 C51 S51 O53 177.6(3)
F51 C51 S51 O53 58.2(3)
F52 C51 S51 O53 -62.1(3)
F53 C51 S51 O52 57.3(3)
F51 C51 S51 O52 -62.1(3)
F52 C51 S51 O52 177.5(3)
F53 C51 S51 O51 -61.0(3)
F51 C51 S51 O51 179.6(2)
F52 C51 S51 O51 59.2(3)
O56 S54 C54 F55 170.8(3)
O54 S54 C54 F55 -60.1(4)
O55 S54 C54 F55 56.2(4)
O56 S54 C54 F54 -62.1(4)
O54 S54 C54 F54 67.0(4)
O55 S54 C54 F54 -176.7(3)
O56 S54 C54 F56 53.8(3)
O54 S54 C54 F56 -177.2(3)
O55 S54 C54 F56 -60.9(3)
O55B S54B C54B F55B 177.7(18)
O54B S54B C54B F55B -49(2)
O56B S54B C54B F55B 64.4(19)
O55B S54B C54B F54B 40(2)
O54B S54B C54B F54B 173.2(16)
O56B S54B C54B F54B -73.7(17)
O55B S54B C54B F56B -69.6(17)
O54B S54B C54B F56B 64.0(16)
O56B S54B C54B F56B 177.1(14)
